data_4324077
loop_
_publ_author_name
'Dapeng Zhao'
'Bo Gao'
'Wei Gao'
'Xuyang Luo'
'Duihai Tang'
'Ying Mu'
'Ling Ye'

_publ_section_title
;
 New Titanium Complexes with Symmetric or Asymmetric
 cis-9,10-Dihydrophenanthrenediamide Ligands Formed through Sequential
 Intramolecular C-C Bond-Forming Reactions
;
_journal_name_full 'Inorganic Chemistry'
_journal_page_first 30
_journal_page_last 36
_journal_paper_doi 10.1021/ic1008768
_journal_volume 50
_journal_year 2011
_chemical_formula_sum 'C40 H50 N2 O2 Ti'
_chemical_formula_weight 638.72
_chemical_name_systematic
; 
 ? 
;
_space_group_IT_number 14
_symmetry_cell_setting monoclinic
_symmetry_space_group_name_Hall '-P 2ybc'
_symmetry_space_group_name_H-M 'P 1 21/c 1'
_atom_sites_solution_hydrogens geom
_atom_sites_solution_primary direct
_atom_sites_solution_secondary difmap
_audit_creation_method SHELXL-97
_cell_angle_alpha 90.00
_cell_angle_beta 98.0210(10)
_cell_angle_gamma 90.00
_cell_formula_units_Z 8
_cell_length_a 17.1690(8)
_cell_length_b 21.0622(10)
_cell_length_c 20.0823(10)
_cell_measurement_temperature 185(2)
_cell_volume 7191.1(6)
_computing_structure_refinement 'SHELXL-97 (Sheldrick, 1997)'
_computing_structure_solution 'SHELXS-97 (Sheldrick, 1990)'
_diffrn_ambient_temperature 185(2)
_diffrn_measured_fraction_theta_full 0.996
_diffrn_measured_fraction_theta_max 0.996
_diffrn_radiation_monochromator graphite
_diffrn_radiation_source 'fine-focus sealed tube'
_diffrn_radiation_type MoK\a
_diffrn_radiation_wavelength 0.71073
_diffrn_reflns_av_R_equivalents 0.0410
_diffrn_reflns_av_sigmaI/netI 0.0529
_diffrn_reflns_limit_h_max 20
_diffrn_reflns_limit_h_min -21
_diffrn_reflns_limit_k_max 25
_diffrn_reflns_limit_k_min -23
_diffrn_reflns_limit_l_max 24
_diffrn_reflns_limit_l_min -21
_diffrn_reflns_number 39987
_diffrn_reflns_theta_full 26.07
_diffrn_reflns_theta_max 26.07
_diffrn_reflns_theta_min 1.54
_exptl_absorpt_coefficient_mu 0.273
_exptl_absorpt_correction_T_max 0.9680
_exptl_absorpt_correction_T_min 0.9602
_exptl_absorpt_correction_type none
_exptl_crystal_colour yellow
_exptl_crystal_density_diffrn 1.180
_exptl_crystal_density_method 'not measured'
_exptl_crystal_description block
_exptl_crystal_F_000 2736
_exptl_crystal_size_max 0.15
_exptl_crystal_size_mid 0.12
_exptl_crystal_size_min 0.12
_refine_diff_density_max 0.524
_refine_diff_density_min -0.201
_refine_diff_density_rms 0.057
_refine_ls_extinction_method none
_refine_ls_goodness_of_fit_ref 1.009
_refine_ls_hydrogen_treatment mixed
_refine_ls_matrix_type full
_refine_ls_number_parameters 935
_refine_ls_number_reflns 14163
_refine_ls_number_restraints 313
_refine_ls_restrained_S_all 1.012
_refine_ls_R_factor_all 0.0898
_refine_ls_R_factor_gt 0.0535
_refine_ls_shift/su_max 0.001
_refine_ls_shift/su_mean 0.000
_refine_ls_structure_factor_coef Fsqd
_refine_ls_weighting_details 'calc w=1/[\s^2^(Fo^2^)+(0.0762P)^2^+0.3863P] where P=(Fo^2^+2Fc^2^)/3'
_refine_ls_weighting_scheme calc
_refine_ls_wR_factor_gt 0.1275
_refine_ls_wR_factor_ref 0.1470
_reflns_number_gt 9392
_reflns_number_total 14163
_reflns_threshold_expression >2sigma(I)
_cod_data_source_file ic1008768_si_001_3.cif
_cod_data_source_block 2e
_cod_database_code 4324077

loop_
_symmetry_equiv_pos_as_xyz
'x, y, z'
'-x, y+1/2, -z+1/2'
'-x, -y, -z'
'x, -y-1/2, z-1/2'

loop_
_atom_site_label
_atom_site_type_symbol
_atom_site_fract_x
_atom_site_fract_y
_atom_site_fract_z
_atom_site_U_iso_or_equiv
_atom_site_adp_type
_atom_site_occupancy
_atom_site_symmetry_multiplicity
_atom_site_calc_flag
_atom_site_refinement_flags
_atom_site_disorder_assembly
_atom_site_disorder_group
C1 C 0.61715(13) 0.70170(10) 0.74606(11) 0.0288(5) Uani 1 1 d . . .
H1 H 0.6744 0.6955 0.7624 0.035 Uiso 1 1 calc R . .
C2 C 0.60931(13) 0.73021(11) 0.67527(12) 0.0315(5) Uani 1 1 d . . .
C3 C 0.62016(15) 0.79513(12) 0.66814(14) 0.0438(7) Uani 1 1 d . . .
H3 H 0.6300 0.8210 0.7071 0.053 Uiso 1 1 calc R . .
C4 C 0.61692(18) 0.82266(15) 0.60537(17) 0.0606(9) Uani 1 1 d . . .
H4 H 0.6244 0.8671 0.6011 0.073 Uiso 1 1 calc R . .
C5 C 0.60279(19) 0.78489(17) 0.54916(16) 0.0652(10) Uani 1 1 d . . .
H5 H 0.5995 0.8035 0.5058 0.078 Uiso 1 1 calc R . .
C6 C 0.59342(17) 0.72057(15) 0.55511(14) 0.0531(8) Uani 1 1 d . . .
H6 H 0.5839 0.6952 0.5157 0.064 Uiso 1 1 calc R . .
C7 C 0.59762(14) 0.69178(12) 0.61830(12) 0.0366(6) Uani 1 1 d . . .
C8 C 0.59485(14) 0.62168(12) 0.62596(13) 0.0390(6) Uani 1 1 d . . .
C9 C 0.60446(17) 0.58074(15) 0.57337(16) 0.0579(8) Uani 1 1 d . . .
H9 H 0.6095 0.5979 0.5304 0.070 Uiso 1 1 calc R . .
C10 C 0.6069(2) 0.51582(16) 0.58217(19) 0.0768(11) Uani 1 1 d . . .
H10 H 0.6131 0.4888 0.5454 0.092 Uiso 1 1 calc R . .
C11 C 0.6003(2) 0.49008(14) 0.64400(19) 0.0718(11) Uani 1 1 d . . .
H11 H 0.6026 0.4454 0.6503 0.086 Uiso 1 1 calc R . .
C12 C 0.59035(16) 0.52965(13) 0.69696(16) 0.0520(8) Uani 1 1 d . . .
H12 H 0.5854 0.5118 0.7396 0.062 Uiso 1 1 calc R . .
C13 C 0.58752(13) 0.59546(11) 0.68873(13) 0.0349(6) Uani 1 1 d . . .
C14 C 0.57611(12) 0.63686(11) 0.74758(12) 0.0286(5) Uani 1 1 d . . .
H14 H 0.5995 0.6144 0.7895 0.034 Uiso 1 1 calc R . .
C15 C 0.63379(14) 0.78159(12) 0.84222(12) 0.0346(6) Uani 1 1 d . . .
C16 C 0.61335(15) 0.84585(13) 0.85013(14) 0.0437(7) Uani 1 1 d . . .
C17 C 0.65968(19) 0.88287(15) 0.89740(15) 0.0576(9) Uani 1 1 d . . .
H17 H 0.6464 0.9262 0.9024 0.069 Uiso 1 1 calc R . .
C18 C 0.72466(19) 0.85810(18) 0.93733(15) 0.0629(9) Uani 1 1 d . . .
H18 H 0.7564 0.8842 0.9688 0.076 Uiso 1 1 calc R . .
C19 C 0.74236(17) 0.79547(16) 0.93073(13) 0.0538(8) Uani 1 1 d . . .
H19 H 0.7864 0.7783 0.9588 0.065 Uiso 1 1 calc R . .
C20 C 0.69848(15) 0.75580(13) 0.88453(12) 0.0415(6) Uani 1 1 d . . .
C21 C 0.72025(16) 0.68666(14) 0.88427(14) 0.0548(8) Uani 1 1 d . . .
H21A H 0.7518 0.6786 0.8481 0.082 Uiso 1 1 calc R . .
H21B H 0.6723 0.6609 0.8770 0.082 Uiso 1 1 calc R . .
H21C H 0.7508 0.6754 0.9276 0.082 Uiso 1 1 calc R . .
C22 C 0.54170(16) 0.87505(13) 0.80974(16) 0.0574(8) Uani 1 1 d . . .
H22A H 0.4943 0.8603 0.8272 0.086 Uiso 1 1 calc R . .
H22B H 0.5392 0.8625 0.7625 0.086 Uiso 1 1 calc R . .
H22C H 0.5450 0.9214 0.8133 0.086 Uiso 1 1 calc R . .
C23 C 0.44203(12) 0.59536(10) 0.75941(11) 0.0268(5) Uani 1 1 d . . .
C24 C 0.38520(13) 0.57837(11) 0.70472(12) 0.0312(5) Uani 1 1 d . . .
C25 C 0.33477(14) 0.52784(12) 0.71305(13) 0.0408(6) Uani 1 1 d . . .
H25 H 0.2955 0.5164 0.6769 0.049 Uiso 1 1 calc R . .
C26 C 0.34048(16) 0.49434(13) 0.77209(14) 0.0450(7) Uani 1 1 d . . .
H26 H 0.3062 0.4597 0.7764 0.054 Uiso 1 1 calc R . .
C27 C 0.39631(15) 0.51132(12) 0.82510(13) 0.0405(6) Uani 1 1 d . . .
H27 H 0.4002 0.4878 0.8658 0.049 Uiso 1 1 calc R . .
C28 C 0.44698(13) 0.56188(11) 0.82063(11) 0.0316(5) Uani 1 1 d . . .
C29 C 0.37692(14) 0.61365(12) 0.63857(12) 0.0378(6) Uani 1 1 d . . .
H29 H 0.4193 0.6465 0.6419 0.045 Uiso 1 1 calc R . .
C30 C 0.29833(16) 0.64786(15) 0.62548(16) 0.0612(9) Uani 1 1 d . . .
H30A H 0.2556 0.6167 0.6221 0.092 Uiso 1 1 calc R . .
H30B H 0.2952 0.6717 0.5833 0.092 Uiso 1 1 calc R . .
H30C H 0.2936 0.6772 0.6626 0.092 Uiso 1 1 calc R . .
C31 C 0.3878(2) 0.56975(14) 0.57984(14) 0.0602(8) Uani 1 1 d . . .
H31A H 0.4359 0.5446 0.5914 0.090 Uiso 1 1 calc R . .
H31B H 0.3921 0.5953 0.5397 0.090 Uiso 1 1 calc R . .
H31C H 0.3425 0.5412 0.5708 0.090 Uiso 1 1 calc R . .
C32 C 0.50433(15) 0.58063(13) 0.88250(12) 0.0429(7) Uani 1 1 d . . .
H32 H 0.5312 0.6208 0.8719 0.051 Uiso 1 1 calc R . .
C33 C 0.56730(18) 0.52985(16) 0.90034(17) 0.0699(10) Uani 1 1 d . . .
H33A H 0.5423 0.4900 0.9109 0.105 Uiso 1 1 calc R . .
H33B H 0.6039 0.5437 0.9395 0.105 Uiso 1 1 calc R . .
H33C H 0.5961 0.5233 0.8621 0.105 Uiso 1 1 calc R . .
C34 C 0.46104(19) 0.59328(16) 0.94259(13) 0.0639(9) Uani 1 1 d . . .
H34A H 0.4210 0.6261 0.9307 0.096 Uiso 1 1 calc R . .
H34B H 0.4986 0.6077 0.9808 0.096 Uiso 1 1 calc R . .
H34C H 0.4357 0.5541 0.9548 0.096 Uiso 1 1 calc R . .
C35 C -0.12049(13) 0.43017(11) 0.23656(11) 0.0289(5) Uani 1 1 d . . .
H35 H -0.1777 0.4224 0.2213 0.035 Uiso 1 1 calc R . .
C36 C -0.11210(13) 0.45956(12) 0.30676(12) 0.0336(6) Uani 1 1 d . . .
C37 C -0.12367(15) 0.52427(13) 0.31430(14) 0.0433(7) Uani 1 1 d . . .
H37 H -0.1346 0.5502 0.2754 0.052 Uiso 1 1 calc R . .
C38 C -0.11962(18) 0.55164(14) 0.37723(16) 0.0552(8) Uani 1 1 d . . .
H38 H -0.1287 0.5959 0.3815 0.066 Uiso 1 1 calc R . .
C39 C -0.10218(19) 0.51399(16) 0.43408(15) 0.0618(9) Uani 1 1 d . . .
H39 H -0.0973 0.5327 0.4775 0.074 Uiso 1 1 calc R . .
C40 C -0.09202(17) 0.44980(15) 0.42764(14) 0.0518(7) Uani 1 1 d . . .
H40 H -0.0799 0.4245 0.4669 0.062 Uiso 1 1 calc R . .
C41 C -0.09915(14) 0.42081(13) 0.36408(12) 0.0384(6) Uani 1 1 d . . .
C42 C -0.09790(13) 0.35086(12) 0.35619(12) 0.0360(6) Uani 1 1 d . . .
C43 C -0.11110(15) 0.30941(14) 0.40829(13) 0.0456(7) Uani 1 1 d . . .
H43 H -0.1178 0.3264 0.4509 0.055 Uiso 1 1 calc R . .
C44 C -0.11452(16) 0.24447(14) 0.39890(15) 0.0512(8) Uani 1 1 d . . .
H44 H -0.1242 0.2174 0.4347 0.061 Uiso 1 1 calc R . .
C45 C -0.10393(15) 0.21889(13) 0.33768(14) 0.0472(7) Uani 1 1 d . . .
H45 H -0.1057 0.1742 0.3311 0.057 Uiso 1 1 calc R . .
C46 C -0.09062(14) 0.25891(12) 0.28586(13) 0.0398(6) Uani 1 1 d . . .
H46 H -0.0828 0.2413 0.2438 0.048 Uiso 1 1 calc R . .
C47 C -0.08851(13) 0.32440(11) 0.29419(12) 0.0321(6) Uani 1 1 d . . .
C48 C -0.07676(12) 0.36622(11) 0.23547(11) 0.0289(5) Uani 1 1 d . . .
H48 H -0.0989 0.3434 0.1934 0.035 Uiso 1 1 calc R . .
C49 C -0.14364(13) 0.50771(11) 0.13932(12) 0.0327(5) Uani 1 1 d . . .
C50 C -0.12795(15) 0.57260(12) 0.12936(13) 0.0399(6) Uani 1 1 d . . .
C51 C -0.17930(17) 0.60722(14) 0.08263(15) 0.0517(8) Uani 1 1 d . . .
H51 H -0.1696 0.6511 0.0763 0.062 Uiso 1 1 calc R . .
C52 C -0.24321(17) 0.57925(15) 0.04580(15) 0.0534(8) Uani 1 1 d . . .
H52 H -0.2781 0.6037 0.0150 0.064 Uiso 1 1 calc R . .
C53 C -0.25672(15) 0.51565(14) 0.05353(13) 0.0459(7) Uani 1 1 d . . .
H53 H -0.3006 0.4964 0.0272 0.055 Uiso 1 1 calc R . .
C54 C -0.20748(14) 0.47864(12) 0.09920(12) 0.0376(6) Uani 1 1 d . . .
C55 C -0.22318(16) 0.40875(13) 0.09949(14) 0.0492(7) Uani 1 1 d . . .
H55A H -0.2523 0.3984 0.1367 0.074 Uiso 1 1 calc R . .
H55B H -0.1731 0.3857 0.1051 0.074 Uiso 1 1 calc R . .
H55C H -0.2544 0.3965 0.0568 0.074 Uiso 1 1 calc R . .
C56 C -0.05671(16) 0.60512(12) 0.16638(15) 0.0514(7) Uani 1 1 d . . .
H56A H -0.0095 0.5903 0.1488 0.077 Uiso 1 1 calc R . .
H56B H -0.0524 0.5951 0.2144 0.077 Uiso 1 1 calc R . .
H56C H -0.0619 0.6511 0.1601 0.077 Uiso 1 1 calc R . .
C57 C 0.05798(13) 0.32668(11) 0.22867(12) 0.0303(5) Uani 1 1 d . . .
C58 C 0.11275(13) 0.31119(12) 0.28624(12) 0.0362(6) Uani 1 1 d . . .
C59 C 0.16176(15) 0.25892(13) 0.28276(15) 0.0471(7) Uani 1 1 d . . .
H59 H 0.1989 0.2484 0.3207 0.056 Uiso 1 1 calc R . .
C60 C 0.15768(17) 0.22242(14) 0.22595(16) 0.0545(8) Uani 1 1 d . . .
H60 H 0.1913 0.1867 0.2250 0.065 Uiso 1 1 calc R . .
C61 C 0.10469(17) 0.23768(13) 0.17019(15) 0.0493(7) Uani 1 1 d . . .
H61 H 0.1020 0.2120 0.1311 0.059 Uiso 1 1 calc R . .
C62 C 0.05517(14) 0.28973(12) 0.16998(13) 0.0366(6) Uani 1 1 d . . .
C63 C 0.00011(15) 0.30570(13) 0.10570(13) 0.0423(6) Uani 1 1 d . . .
H63 H -0.0276 0.3462 0.1135 0.051 Uiso 1 1 calc R . .
C64 C 0.04608(17) 0.31607(14) 0.04627(14) 0.0520(7) Uani 1 1 d . . .
H64A H 0.0866 0.3485 0.0582 0.078 Uiso 1 1 calc R . .
H64B H 0.0099 0.3302 0.0069 0.078 Uiso 1 1 calc R . .
H64C H 0.0710 0.2762 0.0357 0.078 Uiso 1 1 calc R . .
C65 C -0.06240(18) 0.25412(15) 0.08854(15) 0.0634(9) Uani 1 1 d . . .
H65A H -0.0371 0.2149 0.0763 0.095 Uiso 1 1 calc R . .
H65B H -0.1007 0.2682 0.0506 0.095 Uiso 1 1 calc R . .
H65C H -0.0893 0.2463 0.1277 0.095 Uiso 1 1 calc R . .
C66 C 0.11912(14) 0.34991(13) 0.34970(13) 0.0437(7) Uani 1 1 d . . .
H66 H 0.0777 0.3836 0.3433 0.052 Uiso 1 1 calc R . .
C67 C 0.10507(18) 0.30942(15) 0.41009(14) 0.0591(8) Uani 1 1 d . . .
H67A H 0.0548 0.2870 0.3998 0.089 Uiso 1 1 calc R . .
H67B H 0.1036 0.3368 0.4493 0.089 Uiso 1 1 calc R . .
H67C H 0.1478 0.2785 0.4199 0.089 Uiso 1 1 calc R . .
C68 C 0.19925(17) 0.38268(16) 0.36306(18) 0.0721(10) Uani 1 1 d . . .
H68A H 0.2408 0.3505 0.3702 0.108 Uiso 1 1 calc R . .
H68B H 0.2014 0.4094 0.4032 0.108 Uiso 1 1 calc R . .
H68C H 0.2069 0.4091 0.3243 0.108 Uiso 1 1 calc R . .
C70A C 0.3563(3) 0.7470(3) 0.8816(3) 0.0509(16) Uani 0.683(10) 1 d PU A 1
H70A H 0.3547 0.7099 0.9124 0.061 Uiso 0.683(10) 1 calc PR A 1
C69A C 0.2831(4) 0.7448(4) 0.8267(4) 0.0642(18) Uani 0.683(10) 1 d PU A 1
H69A H 0.2824 0.7045 0.8022 0.096 Uiso 0.683(10) 1 calc PR A 1
H69B H 0.2854 0.7802 0.7952 0.096 Uiso 0.683(10) 1 calc PR A 1
H69C H 0.2353 0.7484 0.8479 0.096 Uiso 0.683(10) 1 calc PR A 1
C71A C 0.3587(5) 0.8060(5) 0.9210(5) 0.087(3) Uani 0.683(10) 1 d PU A 1
H71A H 0.4049 0.8055 0.9557 0.131 Uiso 0.683(10) 1 calc PR A 1
H71B H 0.3109 0.8094 0.9423 0.131 Uiso 0.683(10) 1 calc PR A 1
H71C H 0.3621 0.8425 0.8912 0.131 Uiso 0.683(10) 1 calc PR A 1
C70B C 0.3573(5) 0.7870(6) 0.8608(5) 0.045(3) Uani 0.317(10) 1 d PU A 2
H70B H 0.3494 0.8226 0.8276 0.054 Uiso 0.317(10) 1 calc PR A 2
C69B C 0.2872(12) 0.7481(11) 0.8608(10) 0.098(7) Uani 0.317(10) 1 d PU A 2
H69D H 0.2660 0.7369 0.8145 0.147 Uiso 0.317(10) 1 calc PR A 2
H69E H 0.2477 0.7720 0.8813 0.147 Uiso 0.317(10) 1 calc PR A 2
H69F H 0.3009 0.7093 0.8868 0.147 Uiso 0.317(10) 1 calc PR A 2
C71B C 0.3942(11) 0.8098(11) 0.9340(9) 0.081(5) Uani 0.317(10) 1 d PU A 2
H71D H 0.3589 0.8407 0.9509 0.121 Uiso 0.317(10) 1 calc PR A 2
H71E H 0.4454 0.8297 0.9319 0.121 Uiso 0.317(10) 1 calc PR A 2
H71F H 0.4010 0.7732 0.9644 0.121 Uiso 0.317(10) 1 calc PR A 2
C72A C 0.365(2) 0.8092(15) 0.6587(12) 0.055(7) Uani 0.153(15) 1 d PU A 1
H72A H 0.3167 0.7826 0.6490 0.066 Uiso 0.153(15) 1 calc PR A 1
C73A C 0.344(3) 0.875(2) 0.670(3) 0.059(9) Uani 0.153(15) 1 d PU A 1
H73A H 0.3198 0.8780 0.7117 0.088 Uiso 0.153(15) 1 calc PR A 1
H73B H 0.3062 0.8903 0.6323 0.088 Uiso 0.153(15) 1 calc PR A 1
H73C H 0.3911 0.9019 0.6747 0.088 Uiso 0.153(15) 1 calc PR A 1
C74A C 0.406(4) 0.809(3) 0.604(3) 0.060(9) Uani 0.153(15) 1 d PU A 1
H74A H 0.4117 0.7653 0.5890 0.090 Uiso 0.153(15) 1 calc PR A 1
H74B H 0.4579 0.8279 0.6169 0.090 Uiso 0.153(15) 1 calc PR A 1
H74C H 0.3766 0.8338 0.5674 0.090 Uiso 0.153(15) 1 calc PR A 1
C72B C 0.4050(4) 0.8287(3) 0.6586(2) 0.0499(14) Uani 0.847(15) 1 d PU A 2
H72B H 0.4520 0.8570 0.6618 0.060 Uiso 0.847(15) 1 calc PR A 2
C73B C 0.3370(6) 0.8659(5) 0.6787(6) 0.100(3) Uani 0.847(15) 1 d PU A 2
H73D H 0.3516 0.8831 0.7241 0.150 Uiso 0.847(15) 1 calc PR A 2
H73E H 0.2913 0.8379 0.6782 0.150 Uiso 0.847(15) 1 calc PR A 2
H73F H 0.3239 0.9009 0.6469 0.150 Uiso 0.847(15) 1 calc PR A 2
C74B C 0.3890(8) 0.8014(6) 0.5873(5) 0.081(3) Uani 0.847(15) 1 d PU A 2
H74D H 0.4354 0.7782 0.5773 0.122 Uiso 0.847(15) 1 calc PR A 2
H74E H 0.3774 0.8361 0.5549 0.122 Uiso 0.847(15) 1 calc PR A 2
H74F H 0.3439 0.7725 0.5840 0.122 Uiso 0.847(15) 1 calc PR A 2
N1 N 0.58435(11) 0.74454(9) 0.79415(10) 0.0304(4) Uani 1 1 d . . .
N2 N 0.49151(10) 0.64901(8) 0.75260(9) 0.0265(4) Uani 1 1 d . . .
N3 N -0.09063(10) 0.47340(9) 0.18702(9) 0.0307(4) Uani 1 1 d . . .
N4 N 0.00742(10) 0.38034(9) 0.23109(9) 0.0290(4) Uani 1 1 d . . .
O1 O 0.42337(10) 0.74150(9) 0.84774(9) 0.0481(5) Uani 1 1 d . . .
O2 O 0.42105(10) 0.77858(8) 0.70650(9) 0.0469(5) Uani 1 1 d . . .
O3 O 0.06291(10) 0.47130(8) 0.12524(9) 0.0460(5) Uani 1 1 d . . .
O4 O 0.07699(10) 0.51194(9) 0.26603(10) 0.0511(5) Uani 1 1 d D . .
Ti1 Ti 0.47244(2) 0.73459(2) 0.77556(2) 0.02996(12) Uani 1 1 d . A .
Ti2 Ti 0.02205(2) 0.46521(2) 0.20154(2) 0.03159(13) Uani 1 1 d . B .
C78A C 0.1260(10) 0.5542(4) 0.0695(9) 0.086(4) Uani 0.51(2) 1 d PU B 1
H78A H 0.0763 0.5615 0.0400 0.129 Uiso 0.51(2) 1 calc PR B 1
H78B H 0.1701 0.5620 0.0445 0.129 Uiso 0.51(2) 1 calc PR B 1
H78C H 0.1296 0.5831 0.1080 0.129 Uiso 0.51(2) 1 calc PR B 1
C79A C 0.1289(10) 0.4895(9) 0.0930(9) 0.059(4) Uani 0.51(2) 1 d PU B 1
H79A H 0.1268 0.4622 0.0520 0.071 Uiso 0.51(2) 1 calc PR B 1
C80A C 0.2043(7) 0.4723(7) 0.1376(9) 0.079(3) Uani 0.51(2) 1 d PU B 1
H80A H 0.2026 0.4275 0.1507 0.118 Uiso 0.51(2) 1 calc PR B 1
H80B H 0.2102 0.4990 0.1779 0.118 Uiso 0.51(2) 1 calc PR B 1
H80C H 0.2491 0.4792 0.1130 0.118 Uiso 0.51(2) 1 calc PR B 1
C78B C 0.0845(10) 0.5453(6) 0.0401(7) 0.085(4) Uani 0.49(2) 1 d PU B 2
H78D H 0.0326 0.5375 0.0141 0.128 Uiso 0.49(2) 1 calc PR B 2
H78E H 0.1217 0.5573 0.0094 0.128 Uiso 0.49(2) 1 calc PR B 2
H78F H 0.0805 0.5798 0.0722 0.128 Uiso 0.49(2) 1 calc PR B 2
C79B C 0.1126(9) 0.4868(8) 0.0771(8) 0.043(3) Uani 0.49(2) 1 d PU B 2
H79B H 0.1133 0.4508 0.0446 0.051 Uiso 0.49(2) 1 calc PR B 2
C80B C 0.1935(9) 0.4953(9) 0.1163(7) 0.083(4) Uani 0.49(2) 1 d PU B 2
H80D H 0.2111 0.4551 0.1379 0.125 Uiso 0.49(2) 1 calc PR B 2
H80E H 0.1916 0.5280 0.1507 0.125 Uiso 0.49(2) 1 calc PR B 2
H80F H 0.2303 0.5083 0.0857 0.125 Uiso 0.49(2) 1 calc PR B 2
C75A C 0.1762(5) 0.5882(4) 0.2987(3) 0.089(2) Uani 0.791(14) 1 d PU B 1
H75A H 0.1739 0.5998 0.2512 0.133 Uiso 0.791(14) 1 calc PR B 1
H75B H 0.2164 0.5554 0.3100 0.133 Uiso 0.791(14) 1 calc PR B 1
H75C H 0.1896 0.6257 0.3268 0.133 Uiso 0.791(14) 1 calc PR B 1
C76A C 0.0995(4) 0.5636(3) 0.3108(3) 0.0631(16) Uani 0.791(14) 1 d PDU B 1
H76A H 0.0599 0.5983 0.3003 0.076 Uiso 0.791(14) 1 calc PR B 1
C77A C 0.1009(6) 0.5469(6) 0.3785(5) 0.127(4) Uani 0.791(14) 1 d PU B 1
H77A H 0.0489 0.5316 0.3857 0.190 Uiso 0.791(14) 1 calc PR B 1
H77B H 0.1149 0.5842 0.4069 0.190 Uiso 0.791(14) 1 calc PR B 1
H77C H 0.1399 0.5134 0.3903 0.190 Uiso 0.791(14) 1 calc PR B 1
C75B C 0.2006(13) 0.5549(14) 0.3076(13) 0.076(6) Uani 0.209(14) 1 d PU B 2
H75D H 0.2316 0.5724 0.3482 0.113 Uiso 0.209(14) 1 calc PR B 2
H75E H 0.1936 0.5875 0.2725 0.113 Uiso 0.209(14) 1 calc PR B 2
H75F H 0.2281 0.5183 0.2919 0.113 Uiso 0.209(14) 1 calc PR B 2
C76B C 0.1320(12) 0.5371(10) 0.3216(7) 0.046(5) Uani 0.209(14) 1 d PDU B 2
H76B H 0.1108 0.5809 0.3119 0.055 Uiso 0.209(14) 1 calc PR B 2
C77B C 0.0917(14) 0.5338(12) 0.3848(10) 0.041(4) Uani 0.209(14) 1 d PU B 2
H77D H 0.1259 0.5530 0.4226 0.061 Uiso 0.209(14) 1 calc PR B 2
H77E H 0.0816 0.4894 0.3951 0.061 Uiso 0.209(14) 1 calc PR B 2
H77F H 0.0418 0.5570 0.3771 0.061 Uiso 0.209(14) 1 calc PR B 2

loop_
_atom_site_aniso_label
_atom_site_aniso_U_11
_atom_site_aniso_U_22
_atom_site_aniso_U_33
_atom_site_aniso_U_23
_atom_site_aniso_U_13
_atom_site_aniso_U_12
C1 0.0239(12) 0.0277(13) 0.0354(13) 0.0001(10) 0.0062(9) 0.0000(10)
C2 0.0265(12) 0.0292(13) 0.0412(14) 0.0029(11) 0.0135(10) 0.0005(10)
C3 0.0433(15) 0.0369(15) 0.0563(18) 0.0091(13) 0.0251(13) 0.0000(12)
C4 0.076(2) 0.0431(18) 0.073(2) 0.0204(17) 0.0441(18) 0.0121(16)
C5 0.078(2) 0.073(2) 0.052(2) 0.0295(18) 0.0344(17) 0.0245(19)
C6 0.0555(18) 0.068(2) 0.0386(16) 0.0028(15) 0.0179(13) 0.0089(16)
C7 0.0294(13) 0.0456(16) 0.0376(14) 0.0004(12) 0.0144(10) 0.0008(12)
C8 0.0322(13) 0.0419(16) 0.0464(16) -0.0114(13) 0.0180(11) -0.0059(12)
C9 0.064(2) 0.060(2) 0.0570(19) -0.0205(16) 0.0349(15) -0.0174(16)
C10 0.089(3) 0.060(2) 0.095(3) -0.046(2) 0.060(2) -0.0265(19)
C11 0.083(2) 0.0333(17) 0.112(3) -0.0262(18) 0.058(2) -0.0147(16)
C12 0.0542(18) 0.0338(16) 0.075(2) -0.0078(14) 0.0347(15) -0.0036(14)
C13 0.0281(13) 0.0301(14) 0.0495(16) -0.0078(12) 0.0159(11) -0.0030(11)
C14 0.0239(11) 0.0282(13) 0.0346(13) 0.0011(10) 0.0074(9) -0.0008(10)
C15 0.0347(13) 0.0374(15) 0.0339(14) -0.0059(11) 0.0128(11) -0.0131(11)
C16 0.0433(15) 0.0427(16) 0.0493(17) -0.0126(13) 0.0216(13) -0.0128(13)
C17 0.069(2) 0.0515(19) 0.060(2) -0.0273(16) 0.0347(17) -0.0265(16)
C18 0.059(2) 0.089(3) 0.0439(18) -0.0281(18) 0.0185(15) -0.0395(19)
C19 0.0488(17) 0.080(2) 0.0329(15) -0.0058(15) 0.0080(12) -0.0215(17)
C20 0.0388(14) 0.0547(18) 0.0321(14) 0.0017(12) 0.0087(11) -0.0142(13)
C21 0.0477(17) 0.065(2) 0.0469(17) 0.0203(15) -0.0100(13) -0.0114(15)
C22 0.0510(18) 0.0354(16) 0.090(2) -0.0145(16) 0.0246(16) -0.0024(14)
C23 0.0226(11) 0.0251(12) 0.0342(13) -0.0026(10) 0.0096(9) -0.0017(10)
C24 0.0285(12) 0.0330(14) 0.0334(13) -0.0036(11) 0.0093(10) -0.0014(11)
C25 0.0322(14) 0.0481(16) 0.0429(15) -0.0105(13) 0.0076(11) -0.0109(12)
C26 0.0464(16) 0.0388(16) 0.0533(18) -0.0050(13) 0.0189(13) -0.0180(13)
C27 0.0457(15) 0.0400(15) 0.0382(15) 0.0041(12) 0.0145(12) -0.0101(13)
C28 0.0307(13) 0.0339(14) 0.0317(13) -0.0007(11) 0.0091(10) -0.0015(11)
C29 0.0355(14) 0.0426(15) 0.0334(14) -0.0018(12) -0.0019(10) -0.0068(12)
C30 0.0475(17) 0.061(2) 0.072(2) 0.0106(17) -0.0031(15) 0.0008(15)
C31 0.088(2) 0.060(2) 0.0338(16) -0.0026(14) 0.0098(15) -0.0042(18)
C32 0.0445(15) 0.0500(17) 0.0326(14) 0.0084(12) 0.0003(11) -0.0110(13)
C33 0.061(2) 0.074(2) 0.070(2) 0.0281(18) -0.0103(17) -0.0005(18)
C34 0.075(2) 0.085(2) 0.0312(16) -0.0050(15) 0.0073(14) -0.0283(19)
C35 0.0251(12) 0.0302(13) 0.0320(13) 0.0046(10) 0.0056(9) 0.0023(10)
C36 0.0260(12) 0.0405(15) 0.0362(14) -0.0013(11) 0.0111(10) 0.0011(11)
C37 0.0432(16) 0.0404(16) 0.0503(17) -0.0014(13) 0.0209(13) 0.0024(12)
C38 0.067(2) 0.0431(17) 0.062(2) -0.0110(15) 0.0297(16) -0.0034(15)
C39 0.080(2) 0.063(2) 0.0475(19) -0.0186(16) 0.0260(16) -0.0110(18)
C40 0.0597(19) 0.064(2) 0.0340(16) -0.0030(14) 0.0135(13) -0.0018(16)
C41 0.0330(13) 0.0474(16) 0.0364(14) 0.0022(12) 0.0105(11) 0.0041(12)
C42 0.0278(13) 0.0449(16) 0.0355(14) 0.0074(12) 0.0051(10) 0.0034(11)
C43 0.0464(16) 0.0549(18) 0.0363(15) 0.0113(13) 0.0086(12) 0.0086(14)
C44 0.0486(17) 0.0548(19) 0.0506(19) 0.0242(15) 0.0082(14) 0.0054(14)
C45 0.0474(16) 0.0395(16) 0.0540(18) 0.0147(14) 0.0051(13) 0.0043(13)
C46 0.0396(15) 0.0366(15) 0.0435(16) 0.0057(12) 0.0060(12) 0.0011(12)
C47 0.0222(12) 0.0373(15) 0.0366(14) 0.0081(11) 0.0039(10) 0.0042(10)
C48 0.0237(11) 0.0341(13) 0.0293(13) 0.0000(10) 0.0045(9) 0.0002(10)
C49 0.0316(13) 0.0348(14) 0.0342(13) 0.0047(11) 0.0138(10) 0.0080(11)
C50 0.0413(15) 0.0354(15) 0.0472(16) 0.0064(12) 0.0212(12) 0.0079(12)
C51 0.0614(19) 0.0411(17) 0.0584(19) 0.0204(14) 0.0287(16) 0.0151(15)
C52 0.0496(18) 0.061(2) 0.0509(18) 0.0215(15) 0.0128(14) 0.0178(16)
C53 0.0376(15) 0.063(2) 0.0381(15) 0.0131(14) 0.0080(11) 0.0069(14)
C54 0.0314(13) 0.0477(16) 0.0346(14) 0.0116(12) 0.0075(10) 0.0052(12)
C55 0.0458(16) 0.0545(18) 0.0430(16) 0.0060(14) -0.0089(12) -0.0044(14)
C56 0.0521(18) 0.0334(15) 0.072(2) 0.0071(14) 0.0190(15) -0.0007(13)
C57 0.0244(12) 0.0317(13) 0.0363(14) 0.0045(11) 0.0089(10) 0.0010(10)
C58 0.0264(12) 0.0410(15) 0.0420(15) 0.0083(12) 0.0071(10) -0.0007(11)
C59 0.0313(14) 0.0528(18) 0.0588(19) 0.0182(15) 0.0122(13) 0.0113(13)
C60 0.0518(18) 0.0460(18) 0.072(2) 0.0174(16) 0.0294(16) 0.0214(14)
C61 0.0598(18) 0.0368(16) 0.0564(19) 0.0013(14) 0.0264(15) 0.0076(14)
C62 0.0359(14) 0.0343(14) 0.0419(15) 0.0022(12) 0.0133(11) 0.0020(11)
C63 0.0495(16) 0.0425(16) 0.0359(15) -0.0061(12) 0.0090(12) 0.0005(13)
C64 0.0616(19) 0.0544(18) 0.0423(17) -0.0001(14) 0.0157(14) 0.0055(15)
C65 0.066(2) 0.076(2) 0.0485(19) -0.0140(17) 0.0092(15) -0.0198(18)
C66 0.0295(13) 0.0561(18) 0.0423(16) 0.0056(13) -0.0059(11) 0.0043(12)
C67 0.0571(19) 0.075(2) 0.0420(17) 0.0073(16) -0.0053(14) 0.0017(17)
C68 0.0466(18) 0.079(2) 0.085(3) -0.003(2) -0.0110(17) -0.0107(17)
C70A 0.050(3) 0.048(3) 0.060(3) 0.006(2) 0.028(2) 0.005(2)
C69A 0.030(2) 0.086(4) 0.079(5) 0.013(4) 0.019(3) -0.002(2)
C71A 0.082(5) 0.096(5) 0.088(5) -0.036(4) 0.030(4) 0.010(5)
C70B 0.054(5) 0.040(6) 0.047(5) -0.003(4) 0.026(4) 0.009(4)
C69B 0.084(9) 0.105(9) 0.109(11) -0.004(8) 0.025(8) 0.004(7)
C71B 0.097(10) 0.090(8) 0.062(8) -0.023(6) 0.035(7) 0.005(8)
C72A 0.052(15) 0.052(13) 0.057(12) 0.008(10) -0.008(10) -0.008(12)
C73A 0.064(18) 0.048(13) 0.064(18) -0.004(14) 0.006(13) -0.033(13)
C74A 0.08(2) 0.059(19) 0.04(2) 0.019(15) -0.009(14) -0.003(15)
C72B 0.046(3) 0.041(3) 0.062(3) 0.013(2) 0.004(2) 0.004(2)
C73B 0.115(6) 0.080(5) 0.112(5) 0.040(4) 0.040(5) 0.066(5)
C74B 0.094(6) 0.100(6) 0.049(5) 0.009(4) 0.009(4) 0.000(4)
N1 0.0271(10) 0.0297(11) 0.0350(11) -0.0043(9) 0.0069(8) -0.0037(8)
N2 0.0228(9) 0.0261(10) 0.0312(10) -0.0006(8) 0.0056(8) -0.0014(8)
N3 0.0265(10) 0.0310(11) 0.0354(11) 0.0040(9) 0.0078(8) 0.0006(8)
N4 0.0236(10) 0.0329(11) 0.0308(11) -0.0003(9) 0.0045(8) 0.0025(8)
O1 0.0384(10) 0.0572(12) 0.0525(12) -0.0152(10) 0.0202(9) -0.0030(9)
O2 0.0428(11) 0.0387(11) 0.0570(12) 0.0081(9) -0.0005(9) 0.0103(8)
O3 0.0432(11) 0.0469(11) 0.0532(12) 0.0046(9) 0.0249(9) -0.0019(9)
O4 0.0437(11) 0.0478(12) 0.0590(13) -0.0119(10) -0.0023(9) -0.0097(9)
Ti1 0.0248(2) 0.0284(2) 0.0373(3) -0.00349(19) 0.00674(18) 0.00091(18)
Ti2 0.0248(2) 0.0327(3) 0.0380(3) 0.0004(2) 0.00715(18) -0.00178(19)
C78A 0.103(8) 0.066(5) 0.104(7) 0.012(4) 0.068(6) -0.006(5)
C79A 0.053(6) 0.067(5) 0.061(8) -0.002(5) 0.028(5) -0.020(5)
C80A 0.043(4) 0.092(6) 0.107(8) -0.012(5) 0.030(5) 0.001(4)
C78B 0.108(7) 0.089(6) 0.069(6) 0.033(5) 0.046(5) 0.018(5)
C79B 0.052(6) 0.038(4) 0.043(5) -0.011(3) 0.022(4) -0.008(4)
C80B 0.059(5) 0.128(9) 0.067(6) -0.013(5) 0.025(4) -0.030(6)
C75A 0.101(5) 0.084(5) 0.077(3) -0.002(3) -0.001(3) -0.056(4)
C76A 0.060(3) 0.067(3) 0.058(3) -0.010(2) -0.008(2) -0.015(3)
C77A 0.116(6) 0.175(8) 0.095(5) -0.017(5) 0.035(4) -0.046(5)
C75B 0.059(8) 0.085(11) 0.083(9) -0.011(8) 0.015(7) -0.023(8)
C76B 0.051(8) 0.048(8) 0.039(7) -0.004(6) 0.001(5) -0.010(6)
C77B 0.054(8) 0.053(8) 0.014(6) -0.005(6) 0.003(5) 0.007(7)

loop_
_atom_type_symbol
_atom_type_description
_atom_type_scat_dispersion_real
_atom_type_scat_dispersion_imag
_atom_type_scat_source
C C 0.0033 0.0016 'International Tables Vol C Tables 4.2.6.8 and 6.1.1.4'
H H 0.0000 0.0000 'International Tables Vol C Tables 4.2.6.8 and 6.1.1.4'
N N 0.0061 0.0033 'International Tables Vol C Tables 4.2.6.8 and 6.1.1.4'
O O 0.0106 0.0060 'International Tables Vol C Tables 4.2.6.8 and 6.1.1.4'
Ti Ti 0.2776 0.4457 'International Tables Vol C Tables 4.2.6.8 and 6.1.1.4'

loop_
_geom_angle_atom_site_label_1
_geom_angle_atom_site_label_2
_geom_angle_atom_site_label_3
_geom_angle
_geom_angle_site_symmetry_1
_geom_angle_site_symmetry_3
_geom_angle_publ_flag
N1 C1 C2 111.85(18) . . ?
N1 C1 C14 108.02(17) . . ?
C2 C1 C14 112.65(19) . . ?
N1 C1 H1 108.1 . . ?
C2 C1 H1 108.1 . . ?
C14 C1 H1 108.1 . . ?
C3 C2 C7 119.5(2) . . ?
C3 C2 C1 119.0(2) . . ?
C7 C2 C1 121.2(2) . . ?
C4 C3 C2 121.2(3) . . ?
C4 C3 H3 119.4 . . ?
C2 C3 H3 119.4 . . ?
C5 C4 C3 119.1(3) . . ?
C5 C4 H4 120.4 . . ?
C3 C4 H4 120.4 . . ?
C6 C5 C4 120.6(3) . . ?
C6 C5 H5 119.7 . . ?
C4 C5 H5 119.7 . . ?
C5 C6 C7 121.0(3) . . ?
C5 C6 H6 119.5 . . ?
C7 C6 H6 119.5 . . ?
C2 C7 C6 118.4(2) . . ?
C2 C7 C8 119.7(2) . . ?
C6 C7 C8 121.8(2) . . ?
C9 C8 C13 118.3(3) . . ?
C9 C8 C7 121.9(3) . . ?
C13 C8 C7 119.6(2) . . ?
C10 C9 C8 121.5(3) . . ?
C10 C9 H9 119.3 . . ?
C8 C9 H9 119.3 . . ?
C11 C10 C9 120.1(3) . . ?
C11 C10 H10 119.9 . . ?
C9 C10 H10 119.9 . . ?
C10 C11 C12 119.5(3) . . ?
C10 C11 H11 120.2 . . ?
C12 C11 H11 120.2 . . ?
C11 C12 C13 120.9(3) . . ?
C11 C12 H12 119.5 . . ?
C13 C12 H12 119.5 . . ?
C12 C13 C8 119.5(2) . . ?
C12 C13 C14 119.3(2) . . ?
C8 C13 C14 121.2(2) . . ?
N2 C14 C13 112.80(18) . . ?
N2 C14 C1 107.58(17) . . ?
C13 C14 C1 112.88(19) . . ?
N2 C14 H14 107.8 . . ?
C13 C14 H14 107.8 . . ?
C1 C14 H14 107.8 . . ?
C20 C15 C16 119.2(2) . . ?
C20 C15 N1 122.8(2) . . ?
C16 C15 N1 117.8(2) . . ?
C17 C16 C15 119.1(3) . . ?
C17 C16 C22 119.0(3) . . ?
C15 C16 C22 121.8(2) . . ?
C18 C17 C16 121.5(3) . . ?
C18 C17 H17 119.2 . . ?
C16 C17 H17 119.2 . . ?
C19 C18 C17 118.8(3) . . ?
C19 C18 H18 120.6 . . ?
C17 C18 H18 120.6 . . ?
C18 C19 C20 122.6(3) . . ?
C18 C19 H19 118.7 . . ?
C20 C19 H19 118.7 . . ?
C19 C20 C15 118.6(3) . . ?
C19 C20 C21 118.2(3) . . ?
C15 C20 C21 123.1(2) . . ?
C20 C21 H21A 109.5 . . ?
C20 C21 H21B 109.5 . . ?
H21A C21 H21B 109.5 . . ?
C20 C21 H21C 109.5 . . ?
H21A C21 H21C 109.5 . . ?
H21B C21 H21C 109.5 . . ?
C16 C22 H22A 109.5 . . ?
C16 C22 H22B 109.5 . . ?
H22A C22 H22B 109.5 . . ?
C16 C22 H22C 109.5 . . ?
H22A C22 H22C 109.5 . . ?
H22B C22 H22C 109.5 . . ?
C28 C23 C24 120.2(2) . . ?
C28 C23 N2 120.9(2) . . ?
C24 C23 N2 118.8(2) . . ?
C25 C24 C23 118.2(2) . . ?
C25 C24 C29 119.7(2) . . ?
C23 C24 C29 122.0(2) . . ?
C26 C25 C24 121.7(2) . . ?
C26 C25 H25 119.2 . . ?
C24 C25 H25 119.2 . . ?
C25 C26 C27 119.5(2) . . ?
C25 C26 H26 120.2 . . ?
C27 C26 H26 120.2 . . ?
C26 C27 C28 121.7(2) . . ?
C26 C27 H27 119.2 . . ?
C28 C27 H27 119.2 . . ?
C27 C28 C23 118.6(2) . . ?
C27 C28 C32 119.1(2) . . ?
C23 C28 C32 122.3(2) . . ?
C24 C29 C30 110.9(2) . . ?
C24 C29 C31 111.9(2) . . ?
C30 C29 C31 110.7(2) . . ?
C24 C29 H29 107.7 . . ?
C30 C29 H29 107.7 . . ?
C31 C29 H29 107.7 . . ?
C29 C30 H30A 109.5 . . ?
C29 C30 H30B 109.5 . . ?
H30A C30 H30B 109.5 . . ?
C29 C30 H30C 109.5 . . ?
H30A C30 H30C 109.5 . . ?
H30B C30 H30C 109.5 . . ?
C29 C31 H31A 109.5 . . ?
C29 C31 H31B 109.5 . . ?
H31A C31 H31B 109.5 . . ?
C29 C31 H31C 109.5 . . ?
H31A C31 H31C 109.5 . . ?
H31B C31 H31C 109.5 . . ?
C28 C32 C34 111.0(2) . . ?
C28 C32 C33 111.4(2) . . ?
C34 C32 C33 110.1(2) . . ?
C28 C32 H32 108.1 . . ?
C34 C32 H32 108.1 . . ?
C33 C32 H32 108.1 . . ?
C32 C33 H33A 109.5 . . ?
C32 C33 H33B 109.5 . . ?
H33A C33 H33B 109.5 . . ?
C32 C33 H33C 109.5 . . ?
H33A C33 H33C 109.5 . . ?
H33B C33 H33C 109.5 . . ?
C32 C34 H34A 109.5 . . ?
C32 C34 H34B 109.5 . . ?
H34A C34 H34B 109.5 . . ?
C32 C34 H34C 109.5 . . ?
H34A C34 H34C 109.5 . . ?
H34B C34 H34C 109.5 . . ?
N3 C35 C36 111.79(19) . . ?
N3 C35 C48 108.07(17) . . ?
C36 C35 C48 112.53(18) . . ?
N3 C35 H35 108.1 . . ?
C36 C35 H35 108.1 . . ?
C48 C35 H35 108.1 . . ?
C37 C36 C41 119.3(2) . . ?
C37 C36 C35 120.1(2) . . ?
C41 C36 C35 120.3(2) . . ?
C38 C37 C36 121.3(3) . . ?
C38 C37 H37 119.4 . . ?
C36 C37 H37 119.4 . . ?
C37 C38 C39 119.4(3) . . ?
C37 C38 H38 120.3 . . ?
C39 C38 H38 120.3 . . ?
C40 C39 C38 120.1(3) . . ?
C40 C39 H39 120.0 . . ?
C38 C39 H39 120.0 . . ?
C39 C40 C41 121.2(3) . . ?
C39 C40 H40 119.4 . . ?
C41 C40 H40 119.4 . . ?
C36 C41 C40 118.4(3) . . ?
C36 C41 C42 119.6(2) . . ?
C40 C41 C42 121.9(2) . . ?
C47 C42 C43 117.9(2) . . ?
C47 C42 C41 119.9(2) . . ?
C43 C42 C41 122.1(2) . . ?
C44 C43 C42 121.5(3) . . ?
C44 C43 H43 119.3 . . ?
C42 C43 H43 119.3 . . ?
C45 C44 C43 120.1(3) . . ?
C45 C44 H44 120.0 . . ?
C43 C44 H44 120.0 . . ?
C44 C45 C46 119.3(3) . . ?
C44 C45 H45 120.3 . . ?
C46 C45 H45 120.3 . . ?
C45 C46 C47 121.3(3) . . ?
C45 C46 H46 119.4 . . ?
C47 C46 H46 119.4 . . ?
C46 C47 C42 120.0(2) . . ?
C46 C47 C48 119.3(2) . . ?
C42 C47 C48 120.6(2) . . ?
N4 C48 C47 113.54(17) . . ?
N4 C48 C35 107.71(18) . . ?
C47 C48 C35 112.36(18) . . ?
N4 C48 H48 107.7 . . ?
C47 C48 H48 107.7 . . ?
C35 C48 H48 107.7 . . ?
C54 C49 C50 119.3(2) . . ?
C54 C49 N3 122.6(2) . . ?
C50 C49 N3 118.0(2) . . ?
C51 C50 C49 119.0(3) . . ?
C51 C50 C56 119.1(2) . . ?
C49 C50 C56 121.9(2) . . ?
C52 C51 C50 121.4(3) . . ?
C52 C51 H51 119.3 . . ?
C50 C51 H51 119.3 . . ?
C51 C52 C53 119.6(3) . . ?
C51 C52 H52 120.2 . . ?
C53 C52 H52 120.2 . . ?
C52 C53 C54 121.6(3) . . ?
C52 C53 H53 119.2 . . ?
C54 C53 H53 119.2 . . ?
C53 C54 C49 119.0(2) . . ?
C53 C54 C55 117.3(2) . . ?
C49 C54 C55 123.5(2) . . ?
C54 C55 H55A 109.5 . . ?
C54 C55 H55B 109.5 . . ?
H55A C55 H55B 109.5 . . ?
C54 C55 H55C 109.5 . . ?
H55A C55 H55C 109.5 . . ?
H55B C55 H55C 109.5 . . ?
C50 C56 H56A 109.5 . . ?
C50 C56 H56B 109.5 . . ?
H56A C56 H56B 109.5 . . ?
C50 C56 H56C 109.5 . . ?
H56A C56 H56C 109.5 . . ?
H56B C56 H56C 109.5 . . ?
C62 C57 C58 119.7(2) . . ?
C62 C57 N4 121.0(2) . . ?
C58 C57 N4 119.3(2) . . ?
C59 C58 C57 118.4(2) . . ?
C59 C58 C66 119.9(2) . . ?
C57 C58 C66 121.7(2) . . ?
C60 C59 C58 121.6(3) . . ?
C60 C59 H59 119.2 . . ?
C58 C59 H59 119.2 . . ?
C59 C60 C61 119.8(3) . . ?
C59 C60 H60 120.1 . . ?
C61 C60 H60 120.1 . . ?
C60 C61 C62 121.4(3) . . ?
C60 C61 H61 119.3 . . ?
C62 C61 H61 119.3 . . ?
C61 C62 C57 119.0(2) . . ?
C61 C62 C63 118.9(2) . . ?
C57 C62 C63 122.1(2) . . ?
C62 C63 C65 111.4(2) . . ?
C62 C63 C64 111.3(2) . . ?
C65 C63 C64 110.2(2) . . ?
C62 C63 H63 107.9 . . ?
C65 C63 H63 107.9 . . ?
C64 C63 H63 107.9 . . ?
C63 C64 H64A 109.5 . . ?
C63 C64 H64B 109.5 . . ?
H64A C64 H64B 109.5 . . ?
C63 C64 H64C 109.5 . . ?
H64A C64 H64C 109.5 . . ?
H64B C64 H64C 109.5 . . ?
C63 C65 H65A 109.5 . . ?
C63 C65 H65B 109.5 . . ?
H65A C65 H65B 109.5 . . ?
C63 C65 H65C 109.5 . . ?
H65A C65 H65C 109.5 . . ?
H65B C65 H65C 109.5 . . ?
C58 C66 C67 111.6(2) . . ?
C58 C66 C68 110.5(2) . . ?
C67 C66 C68 110.5(2) . . ?
C58 C66 H66 108.0 . . ?
C67 C66 H66 108.0 . . ?
C68 C66 H66 108.0 . . ?
C66 C67 H67A 109.5 . . ?
C66 C67 H67B 109.5 . . ?
H67A C67 H67B 109.5 . . ?
C66 C67 H67C 109.5 . . ?
H67A C67 H67C 109.5 . . ?
H67B C67 H67C 109.5 . . ?
C66 C68 H68A 109.5 . . ?
C66 C68 H68B 109.5 . . ?
H68A C68 H68B 109.5 . . ?
C66 C68 H68C 109.5 . . ?
H68A C68 H68C 109.5 . . ?
H68B C68 H68C 109.5 . . ?
O1 C70A C71A 111.2(5) . . ?
O1 C70A C69A 106.7(4) . . ?
C71A C70A C69A 111.5(6) . . ?
O1 C70A H70A 109.1 . . ?
C71A C70A H70A 109.1 . . ?
C69A C70A H70A 109.1 . . ?
C70A C69A H69A 109.5 . . ?
C70A C69A H69B 109.5 . . ?
H69A C69A H69B 109.5 . . ?
C70A C69A H69C 109.5 . . ?
H69A C69A H69C 109.5 . . ?
H69B C69A H69C 109.5 . . ?
C70A C71A H71A 109.5 . . ?
C70A C71A H71B 109.5 . . ?
H71A C71A H71B 109.5 . . ?
C70A C71A H71C 109.5 . . ?
H71A C71A H71C 109.5 . . ?
H71B C71A H71C 109.5 . . ?
C69B C70B O1 106.2(11) . . ?
C69B C70B C71B 113.1(13) . . ?
O1 C70B C71B 97.9(10) . . ?
C69B C70B H70B 112.8 . . ?
O1 C70B H70B 112.8 . . ?
C71B C70B H70B 112.8 . . ?
C70B C69B H69D 109.5 . . ?
C70B C69B H69E 109.5 . . ?
H69D C69B H69E 109.5 . . ?
C70B C69B H69F 109.5 . . ?
H69D C69B H69F 109.5 . . ?
H69E C69B H69F 109.5 . . ?
C70B C71B H71D 109.5 . . ?
C70B C71B H71E 109.5 . . ?
H71D C71B H71E 109.5 . . ?
C70B C71B H71F 109.5 . . ?
H71D C71B H71F 109.5 . . ?
H71E C71B H71F 109.5 . . ?
C74A C72A O2 100(3) . . ?
C74A C72A C73A 107(4) . . ?
O2 C72A C73A 119(3) . . ?
C74A C72A H72A 110.1 . . ?
O2 C72A H72A 110.1 . . ?
C73A C72A H72A 110.1 . . ?
C72A C73A H73A 109.5 . . ?
C72A C73A H73B 109.5 . . ?
H73A C73A H73B 109.5 . . ?
C72A C73A H73C 109.5 . . ?
H73A C73A H73C 109.5 . . ?
H73B C73A H73C 109.5 . . ?
C72A C74A H74A 109.5 . . ?
C72A C74A H74B 109.5 . . ?
H74A C74A H74B 109.5 . . ?
C72A C74A H74C 109.5 . . ?
H74A C74A H74C 109.5 . . ?
H74B C74A H74C 109.5 . . ?
O2 C72B C73B 106.7(6) . . ?
O2 C72B C74B 110.2(6) . . ?
C73B C72B C74B 113.6(8) . . ?
O2 C72B H72B 108.7 . . ?
C73B C72B H72B 108.7 . . ?
C74B C72B H72B 108.7 . . ?
C72B C73B H73D 109.5 . . ?
C72B C73B H73E 109.5 . . ?
H73D C73B H73E 109.5 . . ?
C72B C73B H73F 109.5 . . ?
H73D C73B H73F 109.5 . . ?
H73E C73B H73F 109.5 . . ?
C72B C74B H74D 109.5 . . ?
C72B C74B H74E 109.5 . . ?
H74D C74B H74E 109.5 . . ?
C72B C74B H74F 109.5 . . ?
H74D C74B H74F 109.5 . . ?
H74E C74B H74F 109.5 . . ?
C15 N1 C1 121.85(18) . . ?
C15 N1 Ti1 132.65(16) . . ?
C1 N1 Ti1 105.49(13) . . ?
C23 N2 C14 117.87(17) . . ?
C23 N2 Ti1 126.93(14) . . ?
C14 N2 Ti1 112.42(13) . . ?
C49 N3 C35 120.80(18) . . ?
C49 N3 Ti2 133.07(15) . . ?
C35 N3 Ti2 106.03(13) . . ?
C57 N4 C48 116.27(18) . . ?
C57 N4 Ti2 128.47(14) . . ?
C48 N4 Ti2 112.06(13) . . ?
C70A O1 C70B 36.8(4) . . ?
C70A O1 Ti1 154.5(3) . . ?
C70B O1 Ti1 129.4(5) . . ?
C72A O2 C72B 32.6(15) . . ?
C72A O2 Ti1 166.9(17) . . ?
C72B O2 Ti1 158.4(3) . . ?
C79B O3 C79A 16.1(10) . . ?
C79B O3 Ti2 162.7(6) . . ?
C79A O3 Ti2 147.3(7) . . ?
C76A O4 C76B 32.0(8) . . ?
C76A O4 Ti2 160.7(3) . . ?
C76B O4 Ti2 167.2(10) . . ?
O1 Ti1 O2 110.46(9) . . ?
O1 Ti1 N2 113.08(8) . . ?
O2 Ti1 N2 112.65(8) . . ?
O1 Ti1 N1 114.06(8) . . ?
O2 Ti1 N1 117.74(9) . . ?
N2 Ti1 N1 87.08(8) . . ?
O3 Ti2 O4 110.68(9) . . ?
O3 Ti2 N4 114.85(8) . . ?
O4 Ti2 N4 111.65(8) . . ?
O3 Ti2 N3 111.87(8) . . ?
O4 Ti2 N3 118.58(9) . . ?
N4 Ti2 N3 87.59(8) . . ?
C79A C78A H78A 109.5 . . ?
C79A C78A H78B 109.5 . . ?
H78A C78A H78B 109.5 . . ?
C79A C78A H78C 109.5 . . ?
H78A C78A H78C 109.5 . . ?
H78B C78A H78C 109.5 . . ?
O3 C79A C78A 114.0(13) . . ?
O3 C79A C80A 109.5(12) . . ?
C78A C79A C80A 114.0(12) . . ?
O3 C79A H79A 106.2 . . ?
C78A C79A H79A 106.2 . . ?
C80A C79A H79A 106.2 . . ?
C79A C80A H80A 109.5 . . ?
C79A C80A H80B 109.5 . . ?
H80A C80A H80B 109.5 . . ?
C79A C80A H80C 109.5 . . ?
H80A C80A H80C 109.5 . . ?
H80B C80A H80C 109.5 . . ?
C79B C78B H78D 109.5 . . ?
C79B C78B H78E 109.5 . . ?
H78D C78B H78E 109.5 . . ?
C79B C78B H78F 109.5 . . ?
H78D C78B H78F 109.5 . . ?
H78E C78B H78F 109.5 . . ?
O3 C79B C78B 110.4(11) . . ?
O3 C79B C80B 105.6(11) . . ?
C78B C79B C80B 111.9(13) . . ?
O3 C79B H79B 109.6 . . ?
C78B C79B H79B 109.6 . . ?
C80B C79B H79B 109.6 . . ?
C79B C80B H80D 109.5 . . ?
C79B C80B H80E 109.5 . . ?
H80D C80B H80E 109.5 . . ?
C79B C80B H80F 109.5 . . ?
H80D C80B H80F 109.5 . . ?
H80E C80B H80F 109.5 . . ?
C76A C75A H75A 109.5 . . ?
C76A C75A H75B 109.5 . . ?
H75A C75A H75B 109.5 . . ?
C76A C75A H75C 109.5 . . ?
H75A C75A H75C 109.5 . . ?
H75B C75A H75C 109.5 . . ?
C77A C76A O4 112.7(6) . . ?
C77A C76A C75A 110.8(6) . . ?
O4 C76A C75A 109.6(4) . . ?
C77A C76A H76A 107.9 . . ?
O4 C76A H76A 107.9 . . ?
C75A C76A H76A 107.9 . . ?
C76A C77A H77A 109.5 . . ?
C76A C77A H77B 109.5 . . ?
H77A C77A H77B 109.5 . . ?
C76A C77A H77C 109.5 . . ?
H77A C77A H77C 109.5 . . ?
H77B C77A H77C 109.5 . . ?
C76B C75B H75D 109.5 . . ?
C76B C75B H75E 109.5 . . ?
H75D C75B H75E 109.5 . . ?
C76B C75B H75F 109.5 . . ?
H75D C75B H75F 109.5 . . ?
H75E C75B H75F 109.5 . . ?
C75B C76B O4 116.7(16) . . ?
C75B C76B C77B 135.9(17) . . ?
O4 C76B C77B 107.4(14) . . ?
C75B C76B H76B 90.5 . . ?
O4 C76B H76B 90.5 . . ?
C77B C76B H76B 90.5 . . ?
C76B C77B H77D 109.5 . . ?
C76B C77B H77E 109.5 . . ?
H77D C77B H77E 109.5 . . ?
C76B C77B H77F 109.5 . . ?
H77D C77B H77F 109.5 . . ?
H77E C77B H77F 109.5 . . ?

loop_
_geom_bond_atom_site_label_1
_geom_bond_atom_site_label_2
_geom_bond_distance
_geom_bond_site_symmetry_2
_geom_bond_publ_flag
C1 N1 1.489(3) . ?
C1 C2 1.532(3) . ?
C1 C14 1.539(3) . ?
C1 H1 1.0000 . ?
C2 C3 1.390(3) . ?
C2 C7 1.393(3) . ?
C3 C4 1.382(4) . ?
C3 H3 0.9500 . ?
C4 C5 1.375(4) . ?
C4 H4 0.9500 . ?
C5 C6 1.371(4) . ?
C5 H5 0.9500 . ?
C6 C7 1.399(4) . ?
C6 H6 0.9500 . ?
C7 C8 1.486(4) . ?
C8 C9 1.391(4) . ?
C8 C13 1.398(3) . ?
C9 C10 1.379(4) . ?
C9 H9 0.9500 . ?
C10 C11 1.374(5) . ?
C10 H10 0.9500 . ?
C11 C12 1.380(4) . ?
C11 H11 0.9500 . ?
C12 C13 1.396(3) . ?
C12 H12 0.9500 . ?
C13 C14 1.503(3) . ?
C14 N2 1.492(3) . ?
C14 H14 1.0000 . ?
C15 C20 1.410(3) . ?
C15 C16 1.413(3) . ?
C15 N1 1.426(3) . ?
C16 C17 1.390(4) . ?
C16 C22 1.507(4) . ?
C17 C18 1.382(4) . ?
C17 H17 0.9500 . ?
C18 C19 1.364(4) . ?
C18 H18 0.9500 . ?
C19 C20 1.390(4) . ?
C19 H19 0.9500 . ?
C20 C21 1.503(4) . ?
C21 H21A 0.9800 . ?
C21 H21B 0.9800 . ?
C21 H21C 0.9800 . ?
C22 H22A 0.9800 . ?
C22 H22B 0.9800 . ?
C22 H22C 0.9800 . ?
C23 C28 1.409(3) . ?
C23 C24 1.410(3) . ?
C23 N2 1.432(3) . ?
C24 C25 1.397(3) . ?
C24 C29 1.511(3) . ?
C25 C26 1.371(4) . ?
C25 H25 0.9500 . ?
C26 C27 1.377(3) . ?
C26 H26 0.9500 . ?
C27 C28 1.386(3) . ?
C27 H27 0.9500 . ?
C28 C32 1.526(3) . ?
C29 C30 1.520(4) . ?
C29 C31 1.531(4) . ?
C29 H29 1.0000 . ?
C30 H30A 0.9800 . ?
C30 H30B 0.9800 . ?
C30 H30C 0.9800 . ?
C31 H31A 0.9800 . ?
C31 H31B 0.9800 . ?
C31 H31C 0.9800 . ?
C32 C34 1.526(4) . ?
C32 C33 1.528(4) . ?
C32 H32 1.0000 . ?
C33 H33A 0.9800 . ?
C33 H33B 0.9800 . ?
C33 H33C 0.9800 . ?
C34 H34A 0.9800 . ?
C34 H34B 0.9800 . ?
C34 H34C 0.9800 . ?
C35 N3 1.491(3) . ?
C35 C36 1.528(3) . ?
C35 C48 1.544(3) . ?
C35 H35 1.0000 . ?
C36 C37 1.389(3) . ?
C36 C41 1.403(3) . ?
C37 C38 1.382(4) . ?
C37 H37 0.9500 . ?
C38 C39 1.388(4) . ?
C38 H38 0.9500 . ?
C39 C40 1.372(4) . ?
C39 H39 0.9500 . ?
C40 C41 1.405(4) . ?
C40 H40 0.9500 . ?
C41 C42 1.482(4) . ?
C42 C47 1.394(3) . ?
C42 C43 1.405(3) . ?
C43 C44 1.381(4) . ?
C43 H43 0.9500 . ?
C44 C45 1.377(4) . ?
C44 H44 0.9500 . ?
C45 C46 1.383(3) . ?
C45 H45 0.9500 . ?
C46 C47 1.389(3) . ?
C46 H46 0.9500 . ?
C47 C48 1.508(3) . ?
C48 N4 1.490(3) . ?
C48 H48 1.0000 . ?
C49 C54 1.407(3) . ?
C49 C50 1.413(3) . ?
C49 N3 1.423(3) . ?
C50 C51 1.400(4) . ?
C50 C56 1.505(4) . ?
C51 C52 1.368(4) . ?
C51 H51 0.9500 . ?
C52 C53 1.372(4) . ?
C52 H52 0.9500 . ?
C53 C54 1.395(3) . ?
C53 H53 0.9500 . ?
C54 C55 1.497(4) . ?
C55 H55A 0.9800 . ?
C55 H55B 0.9800 . ?
C55 H55C 0.9800 . ?
C56 H56A 0.9800 . ?
C56 H56B 0.9800 . ?
C56 H56C 0.9800 . ?
C57 C62 1.408(3) . ?
C57 C58 1.423(3) . ?
C57 N4 1.430(3) . ?
C58 C59 1.393(3) . ?
C58 C66 1.504(4) . ?
C59 C60 1.370(4) . ?
C59 H59 0.9500 . ?
C60 C61 1.379(4) . ?
C60 H60 0.9500 . ?
C61 C62 1.387(3) . ?
C61 H61 0.9500 . ?
C62 C63 1.527(3) . ?
C63 C65 1.532(4) . ?
C63 C64 1.535(3) . ?
C63 H63 1.0000 . ?
C64 H64A 0.9800 . ?
C64 H64B 0.9800 . ?
C64 H64C 0.9800 . ?
C65 H65A 0.9800 . ?
C65 H65B 0.9800 . ?
C65 H65C 0.9800 . ?
C66 C67 1.529(4) . ?
C66 C68 1.529(4) . ?
C66 H66 1.0000 . ?
C67 H67A 0.9800 . ?
C67 H67B 0.9800 . ?
C67 H67C 0.9800 . ?
C68 H68A 0.9800 . ?
C68 H68B 0.9800 . ?
C68 H68C 0.9800 . ?
C70A O1 1.420(5) . ?
C70A C71A 1.471(10) . ?
C70A C69A 1.553(9) . ?
C70A H70A 1.0000 . ?
C69A H69A 0.9800 . ?
C69A H69B 0.9800 . ?
C69A H69C 0.9800 . ?
C71A H71A 0.9800 . ?
C71A H71B 0.9800 . ?
C71A H71C 0.9800 . ?
C70B C69B 1.45(2) . ?
C70B O1 1.536(10) . ?
C70B C71B 1.59(2) . ?
C70B H70B 1.0000 . ?
C69B H69D 0.9800 . ?
C69B H69E 0.9800 . ?
C69B H69F 0.9800 . ?
C71B H71D 0.9800 . ?
C71B H71E 0.9800 . ?
C71B H71F 0.9800 . ?
C72A C74A 1.38(7) . ?
C72A O2 1.42(2) . ?
C72A C73A 1.47(6) . ?
C72A H72A 1.0000 . ?
C73A H73A 0.9800 . ?
C73A H73B 0.9800 . ?
C73A H73C 0.9800 . ?
C74A H74A 0.9800 . ?
C74A H74B 0.9800 . ?
C74A H74C 0.9800 . ?
C72B O2 1.428(5) . ?
C72B C73B 1.507(12) . ?
C72B C74B 1.532(12) . ?
C72B H72B 1.0000 . ?
C73B H73D 0.9800 . ?
C73B H73E 0.9800 . ?
C73B H73F 0.9800 . ?
C74B H74D 0.9800 . ?
C74B H74E 0.9800 . ?
C74B H74F 0.9800 . ?
N1 Ti1 1.9170(18) . ?
N2 Ti1 1.9004(18) . ?
N3 Ti2 1.9235(18) . ?
N4 Ti2 1.9110(19) . ?
O1 Ti1 1.7811(18) . ?
O2 Ti1 1.7943(17) . ?
O3 C79B 1.414(19) . ?
O3 C79A 1.433(19) . ?
O3 Ti2 1.7767(17) . ?
O4 C76A 1.430(5) . ?
O4 C76B 1.457(13) . ?
O4 Ti2 1.7874(17) . ?
C78A C79A 1.44(2) . ?
C78A H78A 0.9800 . ?
C78A H78B 0.9800 . ?
C78A H78C 0.9800 . ?
C79A C80A 1.512(16) . ?
C79A H79A 1.0000 . ?
C80A H80A 0.9800 . ?
C80A H80B 0.9800 . ?
C80A H80C 0.9800 . ?
C78B C79B 1.485(19) . ?
C78B H78D 0.9800 . ?
C78B H78E 0.9800 . ?
C78B H78F 0.9800 . ?
C79B C80B 1.509(16) . ?
C79B H79B 1.0000 . ?
C80B H80D 0.9800 . ?
C80B H80E 0.9800 . ?
C80B H80F 0.9800 . ?
C75A C76A 1.467(7) . ?
C75A H75A 0.9800 . ?
C75A H75B 0.9800 . ?
C75A H75C 0.9800 . ?
C76A C77A 1.401(10) . ?
C76A H76A 1.0000 . ?
C77A H77A 0.9800 . ?
C77A H77B 0.9800 . ?
C77A H77C 0.9800 . ?
C75B C76B 1.30(3) . ?
C75B H75D 0.9800 . ?
C75B H75E 0.9800 . ?
C75B H75F 0.9800 . ?
C76B C77B 1.53(3) . ?
C76B H76B 1.0000 . ?
C77B H77D 0.9800 . ?
C77B H77E 0.9800 . ?
C77B H77F 0.9800 . ?
